data_4029567
loop_
_publ_author_name
'Garc\'ia-Egido, Eduardo'
'Fernandez-Suarez, Miryam'
'Mu\~noz, Luis'

_publ_section_title
;
 Synthesis of carbamoyl azides from primary amines and carbon dioxide
 under mild conditions.
;
_journal_issue 7
_journal_name_full 'The Journal of organic chemistry'
_journal_page_first 2909
_journal_page_last 2911
_journal_paper_doi 10.1021/jo702506v
_journal_volume 73
_journal_year 2008
_chemical_formula_sum 'C11 H14 N4 O3'
_chemical_formula_weight 250.26
_chemical_name_systematic
; 
 ? 
;
_space_group_IT_number 14
_symmetry_space_group_name_Hall '-P 2yab'
_symmetry_space_group_name_H-M 'P 1 21/a 1'
_atom_sites_solution_hydrogens geom
_atom_sites_solution_primary direct
_atom_sites_solution_secondary difmap
_audit_creation_method SHELXL-97
_cell_angle_alpha 90.00
_cell_angle_beta 95.7410(10)
_cell_angle_gamma 90.00
_cell_formula_units_Z 4
_cell_length_a 8.4106(4)
_cell_length_b 9.3443(5)
_cell_length_c 16.3224(8)
_cell_measurement_temperature 293(2)
_cell_volume 1276.36(11)
_computing_structure_refinement 'SHELXL-97 (Sheldrick, 1997)'
_computing_structure_solution 'SHELXS-97 (Sheldrick, 1990)'
_diffrn_ambient_temperature 293(2)
_diffrn_measured_fraction_theta_full 0.728
_diffrn_measured_fraction_theta_max 0.728
_diffrn_radiation_monochromator graphite
_diffrn_radiation_source 'fine-focus sealed tube'
_diffrn_radiation_type MoK\a
_diffrn_radiation_wavelength 0.71073
_diffrn_reflns_av_R_equivalents 0.0368
_diffrn_reflns_av_sigmaI/netI 0.0347
_diffrn_reflns_limit_h_max 6
_diffrn_reflns_limit_h_min -6
_diffrn_reflns_limit_k_max 11
_diffrn_reflns_limit_k_min -12
_diffrn_reflns_limit_l_max 13
_diffrn_reflns_limit_l_min -21
_diffrn_reflns_number 5479
_diffrn_reflns_theta_full 28.27
_diffrn_reflns_theta_max 28.27
_diffrn_reflns_theta_min 1.25
_exptl_absorpt_coefficient_mu 0.098
_exptl_crystal_density_diffrn 1.302
_exptl_crystal_density_method 'not measured'
_exptl_crystal_F_000 528
_refine_diff_density_max 0.291
_refine_diff_density_min -0.261
_refine_diff_density_rms 0.059
_refine_ls_extinction_method none
_refine_ls_goodness_of_fit_ref 1.067
_refine_ls_hydrogen_treatment mixed
_refine_ls_matrix_type full
_refine_ls_number_parameters 167
_refine_ls_number_reflns 2306
_refine_ls_number_restraints 0
_refine_ls_restrained_S_all 1.067
_refine_ls_R_factor_all 0.0920
_refine_ls_R_factor_gt 0.0663
_refine_ls_shift/su_max 0.004
_refine_ls_shift/su_mean 0.001
_refine_ls_structure_factor_coef Fsqd
_refine_ls_weighting_details 'calc w=1/[\s^2^(Fo^2^)+(0.1325P)^2^+0.3475P] where P=(Fo^2^+2Fc^2^)/3'
_refine_ls_weighting_scheme calc
_refine_ls_wR_factor_gt 0.2041
_refine_ls_wR_factor_ref 0.2356
_reflns_number_gt 1618
_reflns_number_total 2306
_reflns_threshold_expression >2sigma(I)
_cod_data_source_file jo702506v-file004.cif
_cod_data_source_block 103
_cod_database_code 4029567

loop_
_symmetry_equiv_pos_as_xyz
'x, y, z'
'-x+1/2, y+1/2, -z'
'-x, -y, -z'
'x-1/2, -y-1/2, z'

loop_
_atom_site_label
_atom_site_type_symbol
_atom_site_fract_x
_atom_site_fract_y
_atom_site_fract_z
_atom_site_U_iso_or_equiv
_atom_site_adp_type
_atom_site_occupancy
_atom_site_symmetry_multiplicity
_atom_site_calc_flag
_atom_site_refinement_flags
O1 O 0.8301(3) -0.03699(17) 0.53300(13) 0.0782(8) Uani 1 1 d .
O6 O 0.1947(3) 0.2410(2) 0.09283(12) 0.0783(8) Uani 1 1 d .
O7 O 0.1215(3) -0.0269(2) 0.08503(12) 0.0744(8) Uani 1 1 d .
N1 N 1.0693(5) 0.0787(3) 0.6912(2) 0.1082(13) Uani 1 1 d .
N2 N 0.9838(4) 0.1234(2) 0.64082(16) 0.0758(9) Uani 1 1 d .
N3 N 0.8906(3) 0.1869(2) 0.58870(14) 0.0680(8) Uani 1 1 d .
N4 N 0.7101(3) 0.1621(2) 0.47822(14) 0.0687(9) Uani 1 1 d .
C1 C 0.8082(4) 0.0912(2) 0.53095(16) 0.0556(8) Uani 1 1 d .
C2 C 0.6051(5) 0.0927(3) 0.4140(2) 0.0955(14) Uani 1 1 d .
H2A H 0.6591 0.0089 0.3953 0.115 Uiso 1 1 calc R
H2B H 0.5102 0.0600 0.4377 0.115 Uiso 1 1 calc R
C3 C 0.5582(6) 0.1772(4) 0.3468(2) 0.1049(16) Uani 1 1 d .
H3A H 0.6538 0.2064 0.3226 0.126 Uiso 1 1 calc R
H3B H 0.5102 0.2632 0.3667 0.126 Uiso 1 1 calc R
C4 C 0.4425(4) 0.1156(3) 0.27840(17) 0.0674(10) Uani 1 1 d .
C5 C 0.3740(4) 0.2063(3) 0.21800(16) 0.0621(9) Uani 1 1 d .
H5 H 0.4000 0.3031 0.2204 0.074 Uiso 1 1 calc R
C6 C 0.2688(4) 0.1575(3) 0.15460(15) 0.0574(8) Uani 1 1 d .
C7 C 0.2280(4) 0.0112(3) 0.14998(16) 0.0572(8) Uani 1 1 d .
C8 C 0.2957(4) -0.0797(3) 0.20953(18) 0.0714(10) Uani 1 1 d .
H8 H 0.2701 -0.1766 0.2074 0.086 Uiso 1 1 calc R
C9 C 0.4027(5) -0.0275(3) 0.2733(2) 0.0797(11) Uani 1 1 d .
H9 H 0.4481 -0.0904 0.3132 0.096 Uiso 1 1 calc R
C61 C 0.2175(5) 0.3918(3) 0.0992(2) 0.0910(13) Uani 1 1 d .
H61A H 0.1608 0.4379 0.0524 0.137 Uiso 1 1 calc R
H61B H 0.3294 0.4133 0.1006 0.137 Uiso 1 1 calc R
H61C H 0.1777 0.4259 0.1487 0.137 Uiso 1 1 calc R
C71 C 0.0738(5) -0.1725(4) 0.0786(2) 0.0872(12) Uani 1 1 d .
H71A H -0.0005 -0.1851 0.0305 0.131 Uiso 1 1 calc R
H71B H 0.0237 -0.1993 0.1267 0.131 Uiso 1 1 calc R
H71C H 0.1659 -0.2317 0.0742 0.131 Uiso 1 1 calc R
H4 H 0.707(4) 0.254(4) 0.4843(18) 0.078(10) Uiso 1 1 d .

loop_
_atom_site_aniso_label
_atom_site_aniso_U_11
_atom_site_aniso_U_22
_atom_site_aniso_U_33
_atom_site_aniso_U_23
_atom_site_aniso_U_13
_atom_site_aniso_U_12
O1 0.101(2) 0.0324(9) 0.0934(15) 0.0004(8) -0.0300(13) -0.0015(9)
O6 0.094(2) 0.0628(12) 0.0718(12) 0.0115(9) -0.0216(12) -0.0066(11)
O7 0.079(2) 0.0657(13) 0.0726(13) -0.0044(9) -0.0232(11) -0.0092(10)
N1 0.124(3) 0.082(2) 0.105(2) 0.0029(16) -0.055(2) 0.0108(19)
N2 0.091(3) 0.0492(12) 0.0792(16) -0.0039(11) -0.0291(15) -0.0020(12)
N3 0.089(2) 0.0373(10) 0.0706(14) -0.0017(9) -0.0262(13) 0.0014(10)
N4 0.089(2) 0.0355(10) 0.0744(15) -0.0002(9) -0.0290(14) 0.0007(11)
C1 0.066(2) 0.0339(11) 0.0637(14) -0.0009(9) -0.0101(13) -0.0058(10)
C2 0.128(4) 0.0531(17) 0.092(2) 0.0058(14) -0.052(2) -0.0176(17)
C3 0.157(4) 0.0638(19) 0.082(2) 0.0073(15) -0.049(2) -0.029(2)
C4 0.082(3) 0.0523(14) 0.0628(15) -0.0005(11) -0.0171(15) -0.0049(13)
C5 0.072(3) 0.0501(13) 0.0617(15) -0.0028(11) -0.0042(14) -0.0036(12)
C6 0.059(2) 0.0585(15) 0.0535(13) 0.0013(11) -0.0018(13) 0.0004(13)
C7 0.053(2) 0.0616(15) 0.0548(14) -0.0071(11) -0.0049(13) -0.0016(12)
C8 0.089(3) 0.0479(14) 0.0729(17) -0.0048(12) -0.0163(16) -0.0040(14)
C9 0.103(3) 0.0526(15) 0.0750(19) 0.0022(13) -0.0336(18) 0.0004(15)
C61 0.119(4) 0.0613(19) 0.088(2) 0.0198(15) -0.015(2) -0.0067(18)
C71 0.096(3) 0.075(2) 0.084(2) -0.0056(16) -0.0238(19) -0.0258(19)

loop_
_atom_type_symbol
_atom_type_description
_atom_type_scat_dispersion_real
_atom_type_scat_dispersion_imag
_atom_type_scat_source
C C 0.0033 0.0016 'International Tables Vol C Tables 4.2.6.8 and 6.1.1.4'
N N 0.0061 0.0033 'International Tables Vol C Tables 4.2.6.8 and 6.1.1.4'
O O 0.0106 0.0060 'International Tables Vol C Tables 4.2.6.8 and 6.1.1.4'
H H 0.0000 0.0000 'International Tables Vol C Tables 4.2.6.8 and 6.1.1.4'

loop_
_geom_angle_atom_site_label_1
_geom_angle_atom_site_label_2
_geom_angle_atom_site_label_3
_geom_angle
C6 O6 C61 117.4(2)
C7 O7 C71 117.8(2)
N1 N2 N3 173.4(3)
N2 N3 C1 112.5(2)
C1 N4 C2 123.1(2)
O1 C1 N4 126.9(2)
O1 C1 N3 122.6(2)
N4 C1 N3 110.5(2)
C3 C2 N4 115.1(3)
C2 C3 C4 118.7(3)
C5 C4 C9 118.1(3)
C5 C4 C3 118.9(2)
C9 C4 C3 123.1(3)
C6 C5 C4 121.8(2)
O6 C6 C5 125.2(2)
O6 C6 C7 114.9(2)
C5 C6 C7 119.9(2)
O7 C7 C8 125.6(3)
O7 C7 C6 115.6(2)
C8 C7 C6 118.8(3)
C7 C8 C9 120.2(3)
C4 C9 C8 121.3(3)

loop_
_geom_bond_atom_site_label_1
_geom_bond_atom_site_label_2
_geom_bond_distance
O1 C1 1.212(3)
O6 C6 1.374(3)
O6 C61 1.424(3)
O7 C7 1.365(3)
O7 C71 1.420(4)
N1 N2 1.119(3)
N2 N3 1.247(3)
N3 C1 1.427(3)
N4 C1 1.311(3)
N4 C2 1.453(3)
C2 C3 1.377(4)
C3 C4 1.519(4)
C4 C5 1.381(4)
C4 C9 1.379(4)
C5 C6 1.371(4)
C6 C7 1.410(4)
C7 C8 1.371(4)
C8 C9 1.395(4)
